data_7213644
loop_
_publ_author_name
'Bu, Yang'
'Jiang, Feilong'
'Zhou, Kang'
'Gai, Yanli'
'Hong, Maochun'

_publ_section_title
;
 From 3D interpenetrated polythreading to 3D non-interpenetrated
 polythreading: SBU modulation in a dual-ligand system
;
_journal_issue 7
_journal_name_full CrystEngComm
_journal_page_first 1249
_journal_paper_doi 10.1039/c3ce42050g
_journal_volume 16
_journal_year 2014
_chemical_formula_sum 'C52 H46 Cd2 N6 O12 S2'
_chemical_formula_weight 1235.87
_chemical_name_systematic
; 
 ? 
;
_space_group_IT_number 2
_symmetry_cell_setting triclinic
_symmetry_space_group_name_Hall '-P 1'
_symmetry_space_group_name_H-M 'P -1'
_atom_sites_solution_hydrogens geom
_atom_sites_solution_primary direct
_atom_sites_solution_secondary difmap
_audit_creation_method SHELXL-97
_cell_angle_alpha 82.552(2)
_cell_angle_beta 71.924(2)
_cell_angle_gamma 72.780(2)
_cell_formula_units_Z 2
_cell_length_a 11.6947(2)
_cell_length_b 12.8790(3)
_cell_length_c 17.9851(3)
_cell_measurement_reflns_used 45241
_cell_measurement_temperature 100(2)
_cell_measurement_theta_max 29.4440
_cell_measurement_theta_min 2.9540
_cell_volume 2457.59(9)
_computing_cell_refinement 'CrysAlisPro, Agilent Technologies,Version 1.171.36.28 (release 01-02-2013 CrysAlis171 .NET)'
_computing_data_collection 'CrysAlisPro, Agilent Technologies,Version 1.171.36.28 (release 01-02-2013 CrysAlis171 .NET)'
_computing_data_reduction 'CrysAlisPro, Agilent Technologies,Version 1.171.36.28 (release 01-02-2013 CrysAlis171 .NET)'
_computing_molecular_graphics SHELXTL
_computing_publication_material SHELXTL
_computing_structure_refinement 'SHELXL-97 (Sheldrick, 1997)'
_computing_structure_solution 'SHELXS-97 (Sheldrick, 1990)'
_diffrn_ambient_temperature 100(2)
_diffrn_measured_fraction_theta_full 0.999
_diffrn_measured_fraction_theta_max 0.999
_diffrn_measurement_device_type 'SuperNova, Dual, Mo at zero, Atlas'
_diffrn_measurement_method \w
_diffrn_radiation_monochromator graphite
_diffrn_radiation_source 'SuperNova (Cu) X-ray Source'
_diffrn_radiation_type MoK\a
_diffrn_radiation_wavelength 0.71073
_diffrn_reflns_av_R_equivalents 0.0521
_diffrn_reflns_av_sigmaI/netI 0.0221
_diffrn_reflns_limit_h_max 13
_diffrn_reflns_limit_h_min -13
_diffrn_reflns_limit_k_max 15
_diffrn_reflns_limit_k_min -15
_diffrn_reflns_limit_l_max 21
_diffrn_reflns_limit_l_min -21
_diffrn_reflns_number 91076
_diffrn_reflns_theta_full 25.00
_diffrn_reflns_theta_max 25.00
_diffrn_reflns_theta_min 2.72
_diffrn_standards_decay_% 0
_diffrn_standards_interval_count 0
_diffrn_standards_number 0
_exptl_absorpt_coefficient_mu 1.022
_exptl_absorpt_correction_T_max 0.9047
_exptl_absorpt_correction_T_min 0.8217
_exptl_absorpt_correction_type multi-scan
_exptl_absorpt_process_details
'CrysAlisPro, Agilent Technologies,Version 1.171.36.28 (release 01-02-2013 CrysAlis171 .NET)'
_exptl_crystal_colour yellow
_exptl_crystal_density_diffrn 1.670
_exptl_crystal_density_method 'not measured'
_exptl_crystal_description block
_exptl_crystal_F_000 1248
_exptl_crystal_size_max 0.20
_exptl_crystal_size_mid 0.10
_exptl_crystal_size_min 0.10
_refine_diff_density_max 0.742
_refine_diff_density_min -1.967
_refine_diff_density_rms 0.070
_refine_ls_extinction_method none
_refine_ls_goodness_of_fit_ref 1.000
_refine_ls_hydrogen_treatment constr
_refine_ls_matrix_type full
_refine_ls_number_parameters 661
_refine_ls_number_reflns 8651
_refine_ls_number_restraints 7
_refine_ls_restrained_S_all 1.002
_refine_ls_R_factor_all 0.0294
_refine_ls_R_factor_gt 0.0240
_refine_ls_shift/su_max 0.001
_refine_ls_shift/su_mean 0.000
_refine_ls_structure_factor_coef Fsqd
_refine_ls_weighting_details 'calc w=1/[\s^2^(Fo^2^)+(0.0233P)^2^+3.9550P] where P=(Fo^2^+2Fc^2^)/3'
_refine_ls_weighting_scheme calc
_refine_ls_wR_factor_gt 0.0543
_refine_ls_wR_factor_ref 0.0580
_reflns_number_gt 7683
_reflns_number_total 8651
_reflns_threshold_expression >2sigma(I)
_cod_data_source_file c3ce42050g.txt
_cod_data_source_block 2
_cod_depositor_comments
;
The following automatic conversions were performed:

'_exptl_absorpt_correction_type' value 'Multi-scan' changed to
'multi-scan' according to
/usr/data/users/saulius/automatic-downloads/current/RSC/lib/dictionaries/cif_core.dic
dictionary named 'cif_core.dic' version 2.4.2 from 2011-04-26.

Automatic conversion script
Id: cif_fix_values 2281 2013-09-26 08:29:07Z andrius 
;
_cod_original_cell_volume 2457.59(8)
_cod_original_sg_symbol_H-M P-1
_cod_database_code 7213644

loop_
_symmetry_equiv_pos_as_xyz
'x, y, z'
'-x, -y, -z'

loop_
_atom_site_label
_atom_site_type_symbol
_atom_site_fract_x
_atom_site_fract_y
_atom_site_fract_z
_atom_site_U_iso_or_equiv
_atom_site_adp_type
_atom_site_occupancy
_atom_site_symmetry_multiplicity
_atom_site_calc_flag
_atom_site_refinement_flags
Cd1 Cd 0.036980(15) 0.403603(13) 0.909167(9) 0.01152(5) Uani 1 1 d .
Cd2 Cd 0.284675(15) 0.373607(13) 0.743106(9) 0.01119(5) Uani 1 1 d .
S1 S 0.51598(6) -0.24522(5) 1.00343(4) 0.01932(14) Uani 1 1 d .
S2 S -0.19431(5) 0.01734(5) 0.62820(3) 0.01284(12) Uani 1 1 d .
O4 O -0.14638(16) 0.02658(14) 0.54441(10) 0.0179(4) Uani 1 1 d .
O12 O 0.24113(14) -0.53443(12) 0.86095(9) 0.01152(5) Uani 1 1 d U
O11 O 0.12810(15) -0.52881(13) 0.98542(10) 0.0181(4) Uani 1 1 d .
O3 O -0.32706(15) 0.03939(14) 0.66377(10) 0.0177(4) Uani 1 1 d .
O2 O 0.11505(15) 0.30732(14) 0.73762(10) 0.0175(4) Uani 1 1 d .
O5 O 0.16268(16) -0.46889(13) 0.71315(10) 0.0179(4) Uani 1 1 d .
O1 O -0.05463(15) 0.32934(13) 0.84232(9) 0.0161(4) Uani 1 1 d .
O6 O -0.00404(16) -0.45368(13) 0.82086(9) 0.0168(4) Uani 1 1 d .
O8 O 0.38725(16) 0.21993(13) 0.79051(10) 0.0170(4) Uani 1 1 d .
O7 O 0.20635(16) 0.24233(14) 0.88511(10) 0.0214(4) Uani 1 1 d .
O9 O 0.4772(2) -0.24166(15) 1.08745(11) 0.0324(5) Uani 1 1 d .
O10 O 0.64599(17) -0.28462(15) 0.96216(13) 0.0323(5) Uani 1 1 d .
N6 N 0.88383(19) 0.52868(16) 0.56195(12) 0.0154(4) Uani 1 1 d .
N4 N -0.63981(18) 0.30965(16) 1.61553(11) 0.0142(4) Uani 1 1 d .
N5 N 0.47187(19) 0.43249(16) 0.70459(12) 0.0156(4) Uani 1 1 d .
N2 N -0.22617(19) 0.06324(16) 1.22501(11) 0.0147(4) Uani 1 1 d .
C48 C -0.5832(2) 0.1944(2) 1.48127(14) 0.0169(5) Uani 1 1 d .
N1 N -0.01814(18) 0.27868(16) 1.00848(11) 0.0146(4) Uani 1 1 d .
N3 N -0.42905(19) 0.09659(17) 1.36631(12) 0.0168(4) Uani 1 1 d .
C50 C -0.7237(2) 0.3219(2) 1.57637(14) 0.0159(5) Uani 1 1 d .
H50 H -0.8037 0.3716 1.5948 0.019 Uiso 1 1 calc R
C49 C -0.6994(2) 0.2656(2) 1.51057(14) 0.0174(5) Uani 1 1 d .
H49 H -0.7625 0.2757 1.4854 0.021 Uiso 1 1 calc R
C47 C -0.5596(2) 0.1292(2) 1.41135(15) 0.0226(6) Uani 1 1 d .
H47A H -0.5891 0.0632 1.4297 0.027 Uiso 1 1 calc R
H47B H -0.6091 0.1731 1.3768 0.027 Uiso 1 1 calc R
C20 C 0.8124(2) 0.5316(2) 0.64476(14) 0.0195(5) Uani 1 1 d .
H20A H 0.7886 0.6070 0.6619 0.023 Uiso 1 1 calc R
H20B H 0.8669 0.4850 0.6756 0.023 Uiso 1 1 calc R
C22 C 0.9429(2) 0.41678(19) 0.53677(14) 0.0167(5) Uani 1 1 d .
H22A H 0.8777 0.3787 0.5443 0.020 Uiso 1 1 calc R
H22B H 0.9982 0.3776 0.5693 0.020 Uiso 1 1 calc R
C9 C 0.0040(2) -0.16287(19) 0.62710(14) 0.0150(5) Uani 1 1 d .
H9 H 0.0517 -0.1269 0.5848 0.018 Uiso 1 1 calc R
C13 C -0.1944(2) -0.1686(2) 0.72123(14) 0.0151(5) Uani 1 1 d .
H13 H -0.2815 -0.1366 0.7420 0.018 Uiso 1 1 calc R
C51 C -0.5262(2) 0.2415(2) 1.58685(14) 0.0178(5) Uani 1 1 d .
H51 H -0.4651 0.2326 1.6134 0.021 Uiso 1 1 calc R
C16 C 0.6535(2) 0.4426(2) 0.73477(14) 0.0181(5) Uani 1 1 d .
H16 H 0.7004 0.4280 0.7715 0.022 Uiso 1 1 calc R
C52 C -0.4940(2) 0.1833(2) 1.52017(14) 0.0183(5) Uani 1 1 d .
H52 H -0.4123 0.1366 1.5013 0.022 Uiso 1 1 calc R
C15 C 0.5432(2) 0.4124(2) 0.75298(14) 0.0188(5) Uani 1 1 d .
H15 H 0.5173 0.3758 0.8020 0.023 Uiso 1 1 calc R
C2 C -0.0442(2) 0.22842(18) 0.73790(14) 0.0128(5) Uani 1 1 d .
C30 C 0.4324(2) -0.32524(19) 0.97987(14) 0.0143(5) Uani 1 1 d .
C8 C -0.1229(2) -0.11595(19) 0.66027(14) 0.0139(5) Uani 1 1 d .
C10 C 0.0592(2) -0.26336(19) 0.65722(14) 0.0146(5) Uani 1 1 d .
H10 H 0.1454 -0.2970 0.6346 0.018 Uiso 1 1 calc R
C17 C 0.6955(2) 0.4941(2) 0.66297(14) 0.0166(5) Uani 1 1 d .
C40 C -0.0598(2) 0.11142(19) 1.11994(14) 0.0153(5) Uani 1 1 d .
C18 C 0.6217(3) 0.5134(2) 0.61246(15) 0.0231(6) Uani 1 1 d .
H18 H 0.6466 0.5477 0.5623 0.028 Uiso 1 1 calc R
C43 C -0.2695(2) -0.0270(2) 1.27147(14) 0.0178(5) Uani 1 1 d .
H43A H -0.2224 -0.0557 1.3104 0.021 Uiso 1 1 calc R
H43B H -0.2541 -0.0865 1.2368 0.021 Uiso 1 1 calc R
C41 C 0.0119(2) 0.1770(2) 1.12491(14) 0.0172(5) Uani 1 1 d .
H41 H 0.0484 0.1653 1.1667 0.021 Uiso 1 1 calc R
C37 C 0.0307(2) 0.2599(2) 1.06878(14) 0.0176(5) Uani 1 1 d .
H37 H 0.0796 0.3047 1.0733 0.021 Uiso 1 1 calc R
C19 C 0.5120(3) 0.4825(2) 0.63554(15) 0.0225(6) Uani 1 1 d .
H19 H 0.4623 0.4977 0.6005 0.027 Uiso 1 1 calc R
C46 C -0.2502(2) 0.1511(2) 1.27678(15) 0.0189(5) Uani 1 1 d .
H46A H -0.2234 0.2133 1.2454 0.023 Uiso 1 1 calc R
H46B H -0.2008 0.1252 1.3146 0.023 Uiso 1 1 calc R
C21 C 0.9815(2) 0.5844(2) 0.54863(14) 0.0157(5) Uani 1 1 d .
H21A H 1.0376 0.5480 0.5813 0.019 Uiso 1 1 calc R
H21B H 0.9426 0.6606 0.5646 0.019 Uiso 1 1 calc R
C5 C -0.1378(2) 0.10234(18) 0.67008(13) 0.0125(5) Uani 1 1 d .
C3 C 0.0192(2) 0.18992(19) 0.66316(14) 0.0133(5) Uani 1 1 d .
H3 H 0.0954 0.2070 0.6354 0.016 Uiso 1 1 calc R
C27 C 0.4598(2) -0.11423(19) 0.96337(14) 0.0140(5) Uani 1 1 d .
C7 C -0.1562(2) 0.20263(19) 0.77853(14) 0.0143(5) Uani 1 1 d .
H7 H -0.2002 0.2283 0.8296 0.017 Uiso 1 1 calc R
C11 C -0.0100(2) -0.31573(19) 0.72020(14) 0.0139(5) Uani 1 1 d .
C4 C -0.0266(2) 0.12707(19) 0.62843(14) 0.0134(5) Uani 1 1 d .
H4 H 0.0171 0.1015 0.5773 0.016 Uiso 1 1 calc R
C23 C 0.3172(2) 0.19161(19) 0.85396(14) 0.0147(5) Uani 1 1 d .
C33 C 0.2991(2) -0.45004(18) 0.94742(14) 0.0124(5) Uani 1 1 d .
C24 C 0.3693(2) 0.08517(19) 0.89356(14) 0.0131(5) Uani 1 1 d .
C12 C -0.1376(2) -0.26806(19) 0.75138(14) 0.0150(5) Uani 1 1 d .
H12 H -0.1857 -0.3040 0.7935 0.018 Uiso 1 1 calc R
C38 C -0.0842(2) 0.2127(2) 1.00222(15) 0.0175(5) Uani 1 1 d .
H38 H -0.1162 0.2235 0.9585 0.021 Uiso 1 1 calc R
C35 C 0.4293(2) -0.3267(2) 0.90336(14) 0.0169(5) Uani 1 1 d .
H35 H 0.4721 -0.2850 0.8627 0.020 Uiso 1 1 calc R
C6 C -0.2035(2) 0.14007(19) 0.74497(14) 0.0158(5) Uani 1 1 d .
H6 H -0.2797 0.1230 0.7726 0.019 Uiso 1 1 calc R
C36 C 0.2186(2) -0.51023(19) 0.92995(14) 0.0143(5) Uani 1 1 d U
C28 C 0.3414(2) -0.0492(2) 0.99937(14) 0.0165(5) Uani 1 1 d .
H27 H 0.2920 -0.0726 1.0476 0.020 Uiso 1 1 calc R
C39 C -0.1075(2) 0.1300(2) 1.05622(15) 0.0185(5) Uani 1 1 d .
H39 H -0.1559 0.0859 1.0500 0.022 Uiso 1 1 calc R
C45 C -0.3877(2) 0.1880(2) 1.32070(15) 0.0208(6) Uani 1 1 d .
H45A H -0.4019 0.2463 1.3561 0.025 Uiso 1 1 calc R
H45B H -0.4369 0.2180 1.2831 0.025 Uiso 1 1 calc R
C44 C -0.4071(2) 0.0113(2) 1.31300(15) 0.0198(5) Uani 1 1 d .
H44A H -0.4543 0.0400 1.2742 0.024 Uiso 1 1 calc R
H44B H -0.4367 -0.0505 1.3429 0.024 Uiso 1 1 calc R
C42 C -0.0934(2) 0.0268(2) 1.18223(14) 0.0167(5) Uani 1 1 d .
H42A H -0.0760 -0.0430 1.1579 0.020 Uiso 1 1 calc R
H42B H -0.0422 0.0151 1.2188 0.020 Uiso 1 1 calc R
C25 C 0.4891(2) 0.02062(19) 0.85937(14) 0.0141(5) Uani 1 1 d .
H24 H 0.5398 0.0451 0.8121 0.017 Uiso 1 1 calc R
C1 C 0.0108(2) 0.29408(19) 0.77540(14) 0.0136(5) Uani 1 1 d .
C14 C 0.0551(2) -0.42256(19) 0.75476(14) 0.0150(5) Uani 1 1 d .
C32 C 0.3050(2) -0.44880(19) 1.02298(14) 0.0134(5) Uani 1 1 d .
H32 H 0.2632 -0.4909 1.0637 0.016 Uiso 1 1 calc R
C29 C 0.2968(2) 0.0500(2) 0.96383(14) 0.0164(5) Uani 1 1 d .
H28 H 0.2158 0.0947 0.9877 0.020 Uiso 1 1 calc R
C31 C 0.3717(2) -0.38651(19) 1.03951(14) 0.0136(5) Uani 1 1 d .
H31 H 0.3757 -0.3858 1.0914 0.016 Uiso 1 1 calc R
C34 C 0.3631(2) -0.3897(2) 0.88743(14) 0.0166(5) Uani 1 1 d .
H34 H 0.3611 -0.3921 0.8353 0.020 Uiso 1 1 calc R
C26 C 0.5345(2) -0.0790(2) 0.89418(14) 0.0155(5) Uani 1 1 d .
H25 H 0.6162 -0.1231 0.8709 0.019 Uiso 1 1 calc R

loop_
_atom_site_aniso_label
_atom_site_aniso_U_11
_atom_site_aniso_U_22
_atom_site_aniso_U_33
_atom_site_aniso_U_23
_atom_site_aniso_U_13
_atom_site_aniso_U_12
Cd1 0.01255(9) 0.01030(9) 0.01268(9) -0.00019(6) -0.00355(7) -0.00474(7)
Cd2 0.01189(9) 0.00973(9) 0.01142(9) 0.00010(6) -0.00287(7) -0.00290(7)
S1 0.0259(3) 0.0119(3) 0.0299(4) 0.0074(3) -0.0200(3) -0.0104(3)
S2 0.0135(3) 0.0111(3) 0.0160(3) 0.0003(2) -0.0068(2) -0.0041(2)
O4 0.0226(10) 0.0167(9) 0.0171(9) 0.0019(7) -0.0094(7) -0.0066(7)
O12 0.01255(9) 0.01030(9) 0.01268(9) -0.00019(6) -0.00355(7) -0.00474(7)
O11 0.0127(9) 0.0126(9) 0.0296(10) -0.0026(7) -0.0052(7) -0.0044(7)
O3 0.0131(9) 0.0172(9) 0.0249(9) -0.0006(7) -0.0081(7) -0.0044(7)
O2 0.0159(9) 0.0199(9) 0.0181(9) -0.0021(7) -0.0028(7) -0.0088(7)
O5 0.0189(9) 0.0126(9) 0.0177(9) 0.0005(7) -0.0035(7) -0.0002(7)
O1 0.0164(9) 0.0182(9) 0.0144(9) -0.0030(7) -0.0022(7) -0.0070(7)
O6 0.0209(9) 0.0132(9) 0.0159(9) 0.0022(7) -0.0058(7) -0.0046(7)
O8 0.0215(9) 0.0145(9) 0.0167(9) 0.0036(7) -0.0074(7) -0.0070(7)
O7 0.0174(10) 0.0150(9) 0.0273(10) -0.0010(8) -0.0059(8) 0.0016(7)
O9 0.0669(15) 0.0234(11) 0.0281(11) 0.0129(8) -0.0337(10) -0.0281(10)
O10 0.0211(10) 0.0146(10) 0.0687(15) 0.0100(9) -0.0244(10) -0.0085(8)
N6 0.0157(11) 0.0158(11) 0.0176(10) 0.0012(8) -0.0054(8) -0.0085(9)
N4 0.0139(10) 0.0130(10) 0.0146(10) 0.0024(8) -0.0033(8) -0.0043(8)
N5 0.0169(11) 0.0121(10) 0.0176(11) 0.0007(8) -0.0044(9) -0.0046(8)
N2 0.0166(11) 0.0129(10) 0.0142(10) -0.0021(8) -0.0025(8) -0.0049(8)
C48 0.0188(13) 0.0178(13) 0.0138(12) 0.0004(10) -0.0016(10) -0.0081(11)
N1 0.0152(10) 0.0105(10) 0.0155(10) -0.0037(8) -0.0015(8) -0.0016(8)
N3 0.0168(11) 0.0188(11) 0.0158(10) -0.0047(9) -0.0020(8) -0.0074(9)
C50 0.0137(12) 0.0159(13) 0.0154(12) 0.0028(10) -0.0025(10) -0.0031(10)
C49 0.0149(13) 0.0232(14) 0.0155(12) 0.0020(10) -0.0062(10) -0.0063(11)
C47 0.0177(13) 0.0321(16) 0.0201(13) -0.0064(11) -0.0039(11) -0.0091(12)
C20 0.0192(13) 0.0242(14) 0.0181(13) -0.0006(11) -0.0048(10) -0.0111(11)
C22 0.0197(13) 0.0124(12) 0.0224(13) 0.0033(10) -0.0100(11) -0.0083(10)
C9 0.0175(13) 0.0139(12) 0.0160(12) -0.0004(10) -0.0057(10) -0.0071(10)
C13 0.0154(12) 0.0158(13) 0.0158(12) -0.0031(10) -0.0053(10) -0.0046(10)
C51 0.0143(13) 0.0212(13) 0.0177(13) -0.0003(10) -0.0055(10) -0.0037(11)
C16 0.0183(13) 0.0188(13) 0.0176(13) -0.0002(10) -0.0078(10) -0.0030(11)
C52 0.0136(12) 0.0196(13) 0.0186(13) -0.0033(10) -0.0032(10) -0.0004(10)
C15 0.0193(13) 0.0194(13) 0.0159(12) 0.0030(10) -0.0028(10) -0.0064(11)
C2 0.0143(12) 0.0084(11) 0.0163(12) 0.0025(9) -0.0067(10) -0.0027(9)
C30 0.0148(12) 0.0102(12) 0.0212(13) -0.0001(10) -0.0088(10) -0.0044(10)
C8 0.0169(13) 0.0105(12) 0.0168(12) -0.0015(9) -0.0085(10) -0.0033(10)
C10 0.0143(12) 0.0129(12) 0.0185(12) -0.0038(10) -0.0070(10) -0.0029(10)
C17 0.0167(13) 0.0147(13) 0.0179(13) -0.0029(10) -0.0017(10) -0.0060(10)
C40 0.0126(12) 0.0138(12) 0.0154(12) -0.0038(10) 0.0006(10) -0.0010(10)
C18 0.0309(15) 0.0286(15) 0.0178(13) 0.0087(11) -0.0109(11) -0.0196(13)
C43 0.0218(13) 0.0140(13) 0.0177(13) -0.0004(10) -0.0023(10) -0.0087(11)
C41 0.0213(13) 0.0193(13) 0.0129(12) -0.0033(10) -0.0050(10) -0.0069(11)
C37 0.0203(13) 0.0170(13) 0.0176(13) -0.0051(10) -0.0037(10) -0.0082(11)
C19 0.0283(15) 0.0232(14) 0.0219(14) 0.0073(11) -0.0127(11) -0.0136(12)
C46 0.0215(14) 0.0161(13) 0.0198(13) -0.0022(10) -0.0022(11) -0.0093(11)
C21 0.0161(12) 0.0128(12) 0.0214(13) 0.0002(10) -0.0083(10) -0.0058(10)
C5 0.0159(12) 0.0080(11) 0.0153(12) 0.0012(9) -0.0080(10) -0.0025(9)
C3 0.0105(12) 0.0134(12) 0.0165(12) 0.0040(10) -0.0048(9) -0.0050(10)
C27 0.0195(13) 0.0103(12) 0.0178(12) 0.0012(9) -0.0106(10) -0.0073(10)
C7 0.0134(12) 0.0134(12) 0.0147(12) -0.0025(9) -0.0027(10) -0.0024(10)
C11 0.0206(13) 0.0114(12) 0.0135(12) -0.0030(9) -0.0081(10) -0.0054(10)
C4 0.0143(12) 0.0125(12) 0.0123(12) 0.0012(9) -0.0038(9) -0.0028(10)
C23 0.0172(13) 0.0140(12) 0.0170(13) -0.0047(10) -0.0078(10) -0.0055(10)
C33 0.0103(11) 0.0094(12) 0.0164(12) -0.0031(9) -0.0038(9) -0.0002(9)
C24 0.0162(12) 0.0119(12) 0.0146(12) -0.0030(9) -0.0069(10) -0.0054(10)
C12 0.0178(13) 0.0152(13) 0.0134(12) -0.0020(10) -0.0044(10) -0.0060(10)
C38 0.0172(13) 0.0177(13) 0.0198(13) 0.0002(10) -0.0083(10) -0.0051(10)
C35 0.0183(13) 0.0174(13) 0.0170(12) 0.0033(10) -0.0053(10) -0.0093(10)
C6 0.0122(12) 0.0157(13) 0.0184(13) 0.0008(10) -0.0021(10) -0.0052(10)
C36 0.0139(10) 0.0095(10) 0.0200(10) -0.0012(8) -0.0079(9) -0.0006(8)
C28 0.0213(13) 0.0166(13) 0.0141(12) 0.0018(10) -0.0045(10) -0.0106(11)
C39 0.0179(13) 0.0166(13) 0.0237(13) 0.0022(10) -0.0077(11) -0.0082(10)
C45 0.0243(14) 0.0168(13) 0.0185(13) -0.0021(10) -0.0026(11) -0.0044(11)
C44 0.0213(14) 0.0243(14) 0.0175(13) -0.0053(11) -0.0029(10) -0.0123(11)
C42 0.0142(12) 0.0141(13) 0.0188(13) 0.0007(10) -0.0024(10) -0.0024(10)
C25 0.0159(12) 0.0153(12) 0.0135(12) -0.0004(9) -0.0035(9) -0.0087(10)
C1 0.0181(13) 0.0090(12) 0.0149(12) 0.0024(9) -0.0079(10) -0.0034(10)
C14 0.0179(13) 0.0111(12) 0.0199(13) -0.0031(10) -0.0088(10) -0.0051(10)
C32 0.0113(12) 0.0100(12) 0.0161(12) -0.0005(9) -0.0014(9) -0.0013(9)
C29 0.0159(13) 0.0162(13) 0.0179(13) -0.0027(10) -0.0042(10) -0.0051(10)
C31 0.0163(12) 0.0120(12) 0.0128(12) -0.0021(9) -0.0054(10) -0.0022(10)
C34 0.0179(13) 0.0169(13) 0.0155(12) -0.0019(10) -0.0060(10) -0.0038(10)
C26 0.0134(12) 0.0148(13) 0.0187(13) -0.0023(10) -0.0053(10) -0.0034(10)

loop_
_atom_type_symbol
_atom_type_description
_atom_type_scat_dispersion_real
_atom_type_scat_dispersion_imag
_atom_type_scat_source
C C 0.0033 0.0016 'International Tables Vol C Tables 4.2.6.8 and 6.1.1.4'
Cd Cd -0.8075 1.2024 'International Tables Vol C Tables 4.2.6.8 and 6.1.1.4'
N N 0.0061 0.0033 'International Tables Vol C Tables 4.2.6.8 and 6.1.1.4'
O O 0.0106 0.0060 'International Tables Vol C Tables 4.2.6.8 and 6.1.1.4'
S S 0.1246 0.1234 'International Tables Vol C Tables 4.2.6.8 and 6.1.1.4'
H H 0.0000 0.0000 'International Tables Vol C Tables 4.2.6.8 and 6.1.1.4'

loop_
_geom_angle_atom_site_label_1
_geom_angle_atom_site_label_2
_geom_angle_atom_site_label_3
_geom_angle
_geom_angle_site_symmetry_1
_geom_angle_site_symmetry_3
O1 Cd1 O6 80.87(6) . 1_565
O1 Cd1 N1 85.10(6) . .
O6 Cd1 N1 154.04(7) 1_565 .
O1 Cd1 O11 175.94(6) . 1_565
O6 Cd1 O11 102.92(6) 1_565 1_565
N1 Cd1 O11 90.84(6) . 1_565
O1 Cd1 O7 87.21(6) . .
O6 Cd1 O7 126.77(6) 1_565 .
N1 Cd1 O7 73.80(6) . .
O11 Cd1 O7 91.57(6) 1_565 .
O1 Cd1 O11 111.13(6) . 2_557
O6 Cd1 O11 86.24(6) 1_565 2_557
N1 Cd1 O11 78.57(6) . 2_557
O11 Cd1 O11 68.01(6) 1_565 2_557
O7 Cd1 O11 145.29(6) . 2_557
O1 Cd1 O12 130.17(5) . 1_565
O6 Cd1 O12 75.85(5) 1_565 1_565
N1 Cd1 O12 129.21(6) . 1_565
O11 Cd1 O12 52.89(5) 1_565 1_565
O7 Cd1 O12 73.30(6) . 1_565
O11 Cd1 O12 110.55(5) 2_557 1_565
O1 Cd1 Cd2 86.32(4) . .
O6 Cd1 Cd2 70.33(4) 1_565 .
N1 Cd1 Cd2 130.56(5) . .
O11 Cd1 Cd2 96.28(4) 1_565 .
O7 Cd1 Cd2 57.19(4) . .
O11 Cd1 Cd2 148.48(4) 2_557 .
O12 Cd1 Cd2 44.46(3) 1_565 .
O8 Cd2 O5 171.58(6) . 1_565
O8 Cd2 N4 92.20(6) . 1_654
O5 Cd2 N4 95.44(6) 1_565 1_654
O8 Cd2 N5 88.87(6) . .
O5 Cd2 N5 95.52(6) 1_565 .
N4 Cd2 N5 83.25(7) 1_654 .
O8 Cd2 O12 92.03(6) . 1_565
O5 Cd2 O12 81.34(6) 1_565 1_565
N4 Cd2 O12 166.32(6) 1_654 1_565
N5 Cd2 O12 83.83(6) . 1_565
O8 Cd2 O2 95.88(6) . .
O5 Cd2 O2 82.16(6) 1_565 .
N4 Cd2 O2 78.94(6) 1_654 .
N5 Cd2 O2 161.71(6) . .
O12 Cd2 O2 113.54(5) 1_565 .
O8 Cd2 Cd1 91.80(4) . .
O5 Cd2 Cd1 79.95(4) 1_565 .
N4 Cd2 Cd1 143.55(5) 1_654 .
N5 Cd2 Cd1 133.05(5) . .
O12 Cd2 Cd1 49.22(4) 1_565 .
O2 Cd2 Cd1 64.61(4) . .
O10 S1 O9 119.98(13) . .
O10 S1 C27 107.59(11) . .
O9 S1 C27 109.04(12) . .
O10 S1 C30 108.59(12) . .
O9 S1 C30 106.36(11) . .
C27 S1 C30 104.18(11) . .
O4 S2 O3 119.43(10) . .
O4 S2 C5 108.48(10) . .
O3 S2 C5 108.11(11) . .
O4 S2 C8 108.37(11) . .
O3 S2 C8 107.93(11) . .
C5 S2 C8 103.37(11) . .
C36 O12 Cd2 165.39(15) . 1_545
C36 O12 Cd1 86.19(13) . 1_545
Cd2 O12 Cd1 86.31(5) 1_545 1_545
C36 O11 Cd1 97.06(14) . 1_545
C36 O11 Cd1 130.40(15) . 2_557
Cd1 O11 Cd1 111.98(6) 1_545 2_557
C1 O2 Cd2 144.54(16) . .
C14 O5 Cd2 125.67(15) . 1_545
C1 O1 Cd1 117.24(15) . .
C14 O6 Cd1 135.84(16) . 1_545
C23 O8 Cd2 109.66(15) . .
C23 O7 Cd1 152.91(16) . .
C20 N6 C22 111.49(19) . .
C20 N6 C21 109.68(19) . .
C22 N6 C21 108.65(19) . .
C50 N4 C51 117.3(2) . .
C50 N4 Cd2 117.11(16) . 1_456
C51 N4 Cd2 123.80(16) . 1_456
C15 N5 C19 117.1(2) . .
C15 N5 Cd2 119.28(16) . .
C19 N5 Cd2 123.62(17) . .
C43 N2 C42 110.76(19) . .
C43 N2 C46 109.18(19) . .
C42 N2 C46 111.26(19) . .
C49 C48 C52 117.6(2) . .
C49 C48 C47 119.5(2) . .
C52 C48 C47 122.9(2) . .
C37 N1 C38 117.9(2) . .
C37 N1 Cd1 120.02(16) . .
C38 N1 Cd1 121.38(16) . .
C47 N3 C45 111.9(2) . .
C47 N3 C44 110.7(2) . .
C45 N3 C44 108.80(19) . .
N4 C50 C49 123.0(2) . .
N4 C50 H50 118.5 . .
C49 C50 H50 118.5 . .
C50 C49 C48 120.0(2) . .
C50 C49 H49 120.0 . .
C48 C49 H49 120.0 . .
N3 C47 C48 113.4(2) . .
N3 C47 H47A 108.9 . .
C48 C47 H47A 108.9 . .
N3 C47 H47B 108.9 . .
C48 C47 H47B 108.9 . .
H47A C47 H47B 107.7 . .
N6 C20 C17 114.3(2) . .
N6 C20 H20A 108.7 . .
C17 C20 H20A 108.7 . .
N6 C20 H20B 108.7 . .
C17 C20 H20B 108.7 . .
H20A C20 H20B 107.6 . .
N6 C22 C21 110.62(19) . 2_766
N6 C22 H22A 109.5 . .
C21 C22 H22A 109.5 2_766 .
N6 C22 H22B 109.5 . .
C21 C22 H22B 109.5 2_766 .
H22A C22 H22B 108.1 . .
C10 C9 C8 118.5(2) . .
C10 C9 H9 120.8 . .
C8 C9 H9 120.8 . .
C12 C13 C8 119.5(2) . .
C12 C13 H13 120.3 . .
C8 C13 H13 120.3 . .
N4 C51 C52 123.0(2) . .
N4 C51 H51 118.5 . .
C52 C51 H51 118.5 . .
C17 C16 C15 120.0(2) . .
C17 C16 H16 120.0 . .
C15 C16 H16 120.0 . .
C51 C52 C48 119.1(2) . .
C51 C52 H52 120.5 . .
C48 C52 H52 120.5 . .
N5 C15 C16 122.9(2) . .
N5 C15 H15 118.6 . .
C16 C15 H15 118.6 . .
C3 C2 C7 119.0(2) . .
C3 C2 C1 120.0(2) . .
C7 C2 C1 121.0(2) . .
C31 C30 C35 121.1(2) . .
C31 C30 S1 118.25(18) . .
C35 C30 S1 120.63(18) . .
C13 C8 C9 121.4(2) . .
C13 C8 S2 118.86(18) . .
C9 C8 S2 119.69(18) . .
C9 C10 C11 121.0(2) . .
C9 C10 H10 119.5 . .
C11 C10 H10 119.5 . .
C16 C17 C18 116.8(2) . .
C16 C17 C20 119.9(2) . .
C18 C17 C20 123.2(2) . .
C41 C40 C39 117.4(2) . .
C41 C40 C42 122.9(2) . .
C39 C40 C42 119.6(2) . .
C19 C18 C17 119.6(2) . .
C19 C18 H18 120.2 . .
C17 C18 H18 120.2 . .
N2 C43 C44 109.9(2) . .
N2 C43 H43A 109.7 . .
C44 C43 H43A 109.7 . .
N2 C43 H43B 109.7 . .
C44 C43 H43B 109.7 . .
H43A C43 H43B 108.2 . .
C40 C41 C37 120.0(2) . .
C40 C41 H41 120.0 . .
C37 C41 H41 120.0 . .
N1 C37 C41 122.0(2) . .
N1 C37 H37 119.0 . .
C41 C37 H37 119.0 . .
N5 C19 C18 123.6(2) . .
N5 C19 H19 118.2 . .
C18 C19 H19 118.2 . .
N2 C46 C45 110.8(2) . .
N2 C46 H46A 109.5 . .
C45 C46 H46A 109.5 . .
N2 C46 H46B 109.5 . .
C45 C46 H46B 109.5 . .
H46A C46 H46B 108.1 . .
N6 C21 C22 111.1(2) . 2_766
N6 C21 H21A 109.4 . .
C22 C21 H21A 109.4 2_766 .
N6 C21 H21B 109.4 . .
C22 C21 H21B 109.4 2_766 .
H21A C21 H21B 108.0 . .
C4 C5 C6 121.3(2) . .
C4 C5 S2 119.16(18) . .
C6 C5 S2 119.50(18) . .
C4 C3 C2 121.3(2) . .
C4 C3 H3 119.3 . .
C2 C3 H3 119.3 . .
C26 C27 C28 120.9(2) . .
C26 C27 S1 118.71(19) . .
C28 C27 S1 120.39(18) . .
C6 C7 C2 120.6(2) . .
C6 C7 H7 119.7 . .
C2 C7 H7 119.7 . .
C12 C11 C10 119.4(2) . .
C12 C11 C14 121.0(2) . .
C10 C11 C14 119.6(2) . .
C3 C4 C5 118.6(2) . .
C3 C4 H4 120.7 . .
C5 C4 H4 120.7 . .
O7 C23 O8 125.3(2) . .
O7 C23 C24 117.2(2) . .
O8 C23 C24 117.5(2) . .
C32 C33 C34 119.6(2) . .
C32 C33 C36 120.8(2) . .
C34 C33 C36 119.5(2) . .
C29 C24 C25 119.6(2) . .
C29 C24 C23 120.1(2) . .
C25 C24 C23 120.3(2) . .
C13 C12 C11 120.3(2) . .
C13 C12 H12 119.9 . .
C11 C12 H12 119.9 . .
N1 C38 C39 123.0(2) . .
N1 C38 H38 118.5 . .
C39 C38 H38 118.5 . .
C34 C35 C30 118.9(2) . .
C34 C35 H35 120.5 . .
C30 C35 H35 120.5 . .
C7 C6 C5 119.2(2) . .
C7 C6 H6 120.4 . .
C5 C6 H6 120.4 . .
O12 C36 O11 123.7(2) . .
O12 C36 C33 118.1(2) . .
O11 C36 C33 118.1(2) . .
C29 C28 C27 119.0(2) . .
C29 C28 H27 120.5 . .
C27 C28 H27 120.5 . .
C38 C39 C40 119.6(2) . .
C38 C39 H39 120.2 . .
C40 C39 H39 120.2 . .
N3 C45 C46 110.1(2) . .
N3 C45 H45A 109.6 . .
C46 C45 H45A 109.6 . .
N3 C45 H45B 109.6 . .
C46 C45 H45B 109.6 . .
H45A C45 H45B 108.2 . .
N3 C44 C43 109.6(2) . .
N3 C44 H44A 109.8 . .
C43 C44 H44A 109.8 . .
N3 C44 H44B 109.8 . .
C43 C44 H44B 109.8 . .
H44A C44 H44B 108.2 . .
N2 C42 C40 109.47(19) . .
N2 C42 H42A 109.8 . .
C40 C42 H42A 109.8 . .
N2 C42 H42B 109.8 . .
C40 C42 H42B 109.8 . .
H42A C42 H42B 108.2 . .
C26 C25 C24 120.2(2) . .
C26 C25 H24 119.9 . .
C24 C25 H24 119.9 . .
O2 C1 O1 126.7(2) . .
O2 C1 C2 117.1(2) . .
O1 C1 C2 116.1(2) . .
O6 C14 O5 128.0(2) . .
O6 C14 C11 116.7(2) . .
O5 C14 C11 115.3(2) . .
C31 C32 C33 120.4(2) . .
C31 C32 H32 119.8 . .
C33 C32 H32 119.8 . .
C28 C29 C24 120.8(2) . .
C28 C29 H28 119.6 . .
C24 C29 H28 119.6 . .
C32 C31 C30 119.5(2) . .
C32 C31 H31 120.3 . .
C30 C31 H31 120.3 . .
C35 C34 C33 120.5(2) . .
C35 C34 H34 119.7 . .
C33 C34 H34 119.7 . .
C25 C26 C27 119.6(2) . .
C25 C26 H25 120.2 . .
C27 C26 H25 120.2 . .

loop_
_geom_bond_atom_site_label_1
_geom_bond_atom_site_label_2
_geom_bond_distance
_geom_bond_site_symmetry_2
Cd1 O1 2.2830(17) .
Cd1 O6 2.3076(16) 1_565
Cd1 N1 2.3128(19) .
Cd1 O11 2.3536(17) 1_565
Cd1 O7 2.3854(17) .
Cd1 O11 2.5690(17) 2_557
Cd1 O12 2.5987(15) 1_565
Cd1 Cd2 3.4246(2) .
Cd2 O8 2.2078(16) .
Cd2 O5 2.2183(16) 1_565
Cd2 N4 2.350(2) 1_654
Cd2 N5 2.399(2) .
Cd2 O12 2.4038(16) 1_565
Cd2 O2 2.4125(16) .
S1 O10 1.436(2) .
S1 O9 1.439(2) .
S1 C27 1.766(2) .
S1 C30 1.779(2) .
S2 O4 1.4382(18) .
S2 O3 1.4386(18) .
S2 C5 1.776(2) .
S2 C8 1.780(2) .
O12 C36 1.247(3) .
O12 Cd2 2.4038(16) 1_545
O12 Cd1 2.5987(15) 1_545
O11 C36 1.267(3) .
O11 Cd1 2.3536(17) 1_545
O11 Cd1 2.5690(17) 2_557
O2 C1 1.247(3) .
O5 C14 1.259(3) .
O5 Cd2 2.2183(16) 1_545
O1 C1 1.267(3) .
O6 C14 1.258(3) .
O6 Cd1 2.3076(16) 1_545
O8 C23 1.263(3) .
O7 C23 1.251(3) .
N6 C20 1.463(3) .
N6 C22 1.464(3) .
N6 C21 1.465(3) .
N4 C50 1.339(3) .
N4 C51 1.343(3) .
N4 Cd2 2.350(2) 1_456
N5 C15 1.336(3) .
N5 C19 1.337(3) .
N2 C43 1.463(3) .
N2 C42 1.464(3) .
N2 C46 1.465(3) .
C48 C49 1.381(4) .
C48 C52 1.392(4) .
C48 C47 1.511(4) .
N1 C37 1.340(3) .
N1 C38 1.341(3) .
N3 C47 1.451(3) .
N3 C45 1.461(3) .
N3 C44 1.465(3) .
C50 C49 1.378(4) .
C50 H50 0.9500 .
C49 H49 0.9500 .
C47 H47A 0.9900 .
C47 H47B 0.9900 .
C20 C17 1.511(3) .
C20 H20A 0.9900 .
C20 H20B 0.9900 .
C22 C21 1.515(3) 2_766
C22 H22A 0.9900 .
C22 H22B 0.9900 .
C9 C10 1.388(3) .
C9 C8 1.392(3) .
C9 H9 0.9500 .
C13 C12 1.384(3) .
C13 C8 1.391(3) .
C13 H13 0.9500 .
C51 C52 1.388(4) .
C51 H51 0.9500 .
C16 C17 1.387(3) .
C16 C15 1.387(4) .
C16 H16 0.9500 .
C52 H52 0.9500 .
C15 H15 0.9500 .
C2 C3 1.393(3) .
C2 C7 1.401(3) .
C2 C1 1.524(3) .
C30 C31 1.384(3) .
C30 C35 1.390(3) .
C10 C11 1.396(3) .
C10 H10 0.9500 .
C17 C18 1.390(4) .
C40 C41 1.382(3) .
C40 C39 1.389(3) .
C40 C42 1.504(3) .
C18 C19 1.380(4) .
C18 H18 0.9500 .
C43 C44 1.507(3) .
C43 H43A 0.9900 .
C43 H43B 0.9900 .
C41 C37 1.389(3) .
C41 H41 0.9500 .
C37 H37 0.9500 .
C19 H19 0.9500 .
C46 C45 1.514(4) .
C46 H46A 0.9900 .
C46 H46B 0.9900 .
C21 C22 1.515(3) 2_766
C21 H21A 0.9900 .
C21 H21B 0.9900 .
C5 C4 1.390(3) .
C5 C6 1.395(3) .
C3 C4 1.389(3) .
C3 H3 0.9500 .
C27 C26 1.390(3) .
C27 C28 1.391(3) .
C7 C6 1.384(3) .
C7 H7 0.9500 .
C11 C12 1.395(3) .
C11 C14 1.520(3) .
C4 H4 0.9500 .
C23 C24 1.509(3) .
C33 C32 1.385(3) .
C33 C34 1.398(3) .
C33 C36 1.505(3) .
C24 C29 1.391(3) .
C24 C25 1.393(3) .
C12 H12 0.9500 .
C38 C39 1.375(3) .
C38 H38 0.9500 .
C35 C34 1.383(3) .
C35 H35 0.9500 .
C6 H6 0.9500 .
C28 C29 1.384(3) .
C28 H27 0.9500 .
C39 H39 0.9500 .
C45 H45A 0.9900 .
C45 H45B 0.9900 .
C44 H44A 0.9900 .
C44 H44B 0.9900 .
C42 H42A 0.9900 .
C42 H42B 0.9900 .
C25 C26 1.384(3) .
C25 H24 0.9500 .
C32 C31 1.384(3) .
C32 H32 0.9500 .
C29 H28 0.9500 .
C31 H31 0.9500 .
C34 H34 0.9500 .
C26 H25 0.9500 .
